data_4337551
loop_
_publ_author_name
'Ji, Ning-Ning'
'Cheng, Xiao-Jie'
'Zhao, Yi'
'Liang, Li-Li'
'Ni, Xin-Long'
'Xiao, Xin'
'Zhu, Qian-Jiang'
'Xue, Sai-Feng'
'Dong, Nan'
'Tao, Zhu'

_publ_section_title
;
 Tetrachloridometallate dianion-induced cucurbit[8]uril supramolecular
 assemblies with large channels and their potential applications for
 extraction coating on solid-phase microextraction fibers.
;
_journal_issue 1
_journal_name_full 'Inorganic chemistry'
_journal_page_first 21
_journal_page_last 23
_journal_paper_doi 10.1021/ic4025684
_journal_volume 53
_journal_year 2014
_chemical_formula_sum 'C48 H162 Cl8 N32 O71 Zn2'
_chemical_formula_weight 2738.44
_chemical_name_systematic
;
 ?
;
_space_group_IT_number 14
_symmetry_cell_setting monoclinic
_symmetry_space_group_name_Hall '-P 2yn'
_symmetry_space_group_name_H-M 'P 1 21/n 1'
_atom_sites_solution_hydrogens geom
_atom_sites_solution_primary direct
_atom_sites_solution_secondary difmap
_audit_creation_method SHELXL-97
_cell_angle_alpha 90.00
_cell_angle_beta 82.541(3)
_cell_angle_gamma 90.00
_cell_formula_units_Z 4
_cell_length_a 17.3556(17)
_cell_length_b 22.004(2)
_cell_length_c 31.228(3)
_cell_measurement_temperature 223(2)
_cell_volume 11824.8(19)
_computing_structure_refinement 'SHELXL-97 (Sheldrick, 1997)'
_diffrn_ambient_temperature 223(2)
_diffrn_measured_fraction_theta_full 0.995
_diffrn_measured_fraction_theta_max 0.995
_diffrn_measurement_device_type 'Bruker CCD Area Detector'
_diffrn_measurement_method '\f and \w scan'
_diffrn_radiation_monochromator graphite
_diffrn_radiation_source 'fine-focus sealed tube'
_diffrn_radiation_type MoK\a
_diffrn_radiation_wavelength 0.71073
_diffrn_reflns_av_R_equivalents 0.1052
_diffrn_reflns_av_sigmaI/netI 0.1886
_diffrn_reflns_limit_h_max 20
_diffrn_reflns_limit_h_min -15
_diffrn_reflns_limit_k_max 25
_diffrn_reflns_limit_k_min -25
_diffrn_reflns_limit_l_max 37
_diffrn_reflns_limit_l_min -37
_diffrn_reflns_number 51207
_diffrn_reflns_theta_full 25.00
_diffrn_reflns_theta_max 25.00
_diffrn_reflns_theta_min 1.32
_exptl_absorpt_coefficient_mu 0.701
_exptl_absorpt_correction_T_max 0.8901
_exptl_absorpt_correction_T_min 0.8553
_exptl_absorpt_correction_type multi-scan
_exptl_absorpt_process_details 'SADABS (Bruker, 2008)'
_exptl_crystal_colour colorless
_exptl_crystal_density_diffrn 1.538
_exptl_crystal_density_method 'not measured'
_exptl_crystal_description prism
_exptl_crystal_F_000 5752
_exptl_crystal_size_max 0.23
_exptl_crystal_size_mid 0.19
_exptl_crystal_size_min 0.17
_platon_squeeze_details
;
;
_refine_diff_density_max 1.236
_refine_diff_density_min -0.409
_refine_diff_density_rms 0.089
_refine_ls_extinction_method none
_refine_ls_goodness_of_fit_ref 0.841
_refine_ls_hydrogen_treatment constr
_refine_ls_matrix_type full
_refine_ls_number_parameters 955
_refine_ls_number_reflns 20725
_refine_ls_number_restraints 0
_refine_ls_restrained_S_all 0.841
_refine_ls_R_factor_all 0.1657
_refine_ls_R_factor_gt 0.0742
_refine_ls_shift/su_max 0.003
_refine_ls_shift/su_mean 0.000
_refine_ls_structure_factor_coef Fsqd
_refine_ls_weighting_details 'calc w=1/[\s^2^(Fo^2^)+(0.1010P)^2^+0.0000P] where P=(Fo^2^+2Fc^2^)/3'
_refine_ls_weighting_scheme calc
_refine_ls_wR_factor_gt 0.1929
_refine_ls_wR_factor_ref 0.2168
_reflns_number_gt 7397
_reflns_number_total 20725
_reflns_threshold_expression >2sigma(I)
_cod_data_source_file ic4025684_si_001.cif
_cod_data_source_block compound1
_cod_original_cell_volume 11825(2)
_cod_original_sg_symbol_H-M 'P 21/n'
_cod_database_code 4337551

loop_
_symmetry_equiv_pos_as_xyz
'x, y, z'
'-x+1/2, y+1/2, -z+1/2'
'-x, -y, -z'
'x-1/2, -y-1/2, z-1/2'

loop_
_atom_site_label
_atom_site_type_symbol
_atom_site_fract_x
_atom_site_fract_y
_atom_site_fract_z
_atom_site_U_iso_or_equiv
_atom_site_adp_type
_atom_site_occupancy
_atom_site_symmetry_multiplicity
_atom_site_calc_flag
_atom_site_refinement_flags
Cl1 Cl 0.60698(8) -0.01689(6) 0.57468(4) 0.0314(3) Uani 1 1 d .
Cl2 Cl 0.69806(11) -0.17359(10) 0.57214(7) 0.0807(6) Uani 1 1 d .
Cl3 Cl 0.63822(9) -0.10970(7) 0.47117(4) 0.0464(4) Uani 1 1 d .
Cl4 Cl 0.81324(10) -0.04473(8) 0.52105(6) 0.0674(5) Uani 1 1 d .
Cl5 Cl 0.97075(13) 0.22223(11) 0.62552(6) 0.0925(7) Uani 1 1 d .
Cl6 Cl 0.85471(11) 0.12522(11) 0.70936(6) 0.0861(7) Uani 1 1 d .
Cl7 Cl 0.93378(11) 0.06185(9) 0.60139(5) 0.0699(6) Uani 1 1 d .
Cl8 Cl 0.76358(9) 0.17353(8) 0.61248(4) 0.0530(5) Uani 1 1 d .
Zn1 Zn 0.68986(5) -0.08519(4) 0.53306(3) 0.0627(3) Uani 1 1 d .
Zn2 Zn 0.87911(5) 0.14773(5) 0.63685(3) 0.0741(3) Uani 1 1 d .
C1 C 0.8778(5) 0.3366(4) 0.1306(2) 0.066(2) Uani 1 1 d .
C2 C 0.8271(4) 0.4352(4) 0.1367(2) 0.0577(19) Uani 1 1 d .
H2 H 0.8107 0.4561 0.1113 0.069 Uiso 1 1 calc R
C3 C 0.9161(4) 0.4365(4) 0.13670(19) 0.061(2) Uani 1 1 d .
H3 H 0.9420 0.4618 0.1129 0.074 Uiso 1 1 calc R
C4 C 0.8539(4) 0.4845(4) 0.1999(2) 0.064(2) Uani 1 1 d .
C5 C 1.0172(4) 0.3579(3) 0.1227(2) 0.0571(19) Uani 1 1 d .
H5A H 1.0431 0.3870 0.1018 0.069 Uiso 1 1 calc R
H5B H 1.0200 0.3179 0.1087 0.069 Uiso 1 1 calc R
C6 C 0.9965(4) 0.4893(3) 0.1885(2) 0.0590(19) Uani 1 1 d .
H6A H 0.9870 0.5214 0.2102 0.071 Uiso 1 1 calc R
H6B H 1.0231 0.5074 0.1619 0.071 Uiso 1 1 calc R
C7 C 1.0965(4) 0.4065(3) 0.1756(2) 0.0561(19) Uani 1 1 d .
H7 H 1.1273 0.4305 0.1527 0.067 Uiso 1 1 calc R
C8 C 1.0847(5) 0.2998(4) 0.1749(2) 0.067(2) Uani 1 1 d .
C9 C 1.0675(5) 0.4438(3) 0.2451(2) 0.0561(19) Uani 1 1 d .
C10 C 1.1488(4) 0.3766(3) 0.2080(2) 0.0531(18) Uani 1 1 d .
H10 H 1.2047 0.3839 0.1986 0.064 Uiso 1 1 calc R
C11 C 1.1802(4) 0.2668(3) 0.2207(2) 0.061(2) Uani 1 1 d .
H11A H 1.2339 0.2811 0.2139 0.073 Uiso 1 1 calc R
H11B H 1.1755 0.2289 0.2048 0.073 Uiso 1 1 calc R
C12 C 1.1661(5) 0.4019(3) 0.2839(2) 0.071(2) Uani 1 1 d .
H12A H 1.1504 0.4361 0.3032 0.085 Uiso 1 1 calc R
H12B H 1.2214 0.4071 0.2734 0.085 Uiso 1 1 calc R
C13 C 1.1981(4) 0.2922(4) 0.2972(2) 0.063(2) Uani 1 1 d .
H13 H 1.2536 0.3012 0.2876 0.076 Uiso 1 1 calc R
C14 C 1.1430(5) 0.1990(5) 0.2822(3) 0.077(2) Uani 1 1 d .
C15 C 1.1272(4) 0.3448(4) 0.3531(2) 0.0505(18) Uani 1 1 d .
C16 C 1.1875(4) 0.2514(3) 0.3399(2) 0.065(2) Uani 1 1 d .
H16 H 1.2380 0.2410 0.3496 0.078 Uiso 1 1 calc R
C17 C 1.1420(4) 0.1439(3) 0.3513(2) 0.066(2) Uani 1 1 d .
H17A H 1.1922 0.1365 0.3615 0.079 Uiso 1 1 calc R
H17B H 1.1316 0.1095 0.3329 0.079 Uiso 1 1 calc R
C18 C 1.1389(4) 0.2807(3) 0.4153(2) 0.068(2) Uani 1 1 d .
H18A H 1.1283 0.3192 0.4307 0.082 Uiso 1 1 calc R
H18B H 1.1901 0.2665 0.4211 0.082 Uiso 1 1 calc R
C19 C 1.0940(4) 0.1732(4) 0.4297(2) 0.071(2) Uani 1 1 d .
H19 H 1.1453 0.1622 0.4381 0.085 Uiso 1 1 calc R
C20 C 1.0190(5) 0.1084(4) 0.3912(3) 0.068(2) Uani 1 1 d .
C21 C 1.0202(4) 0.2520(5) 0.4629(3) 0.068(2) Uani 1 1 d .
C22 C 1.0277(4) 0.1446(4) 0.4602(2) 0.0577(19) Uani 1 1 d .
H22 H 1.0483 0.1203 0.4829 0.069 Uiso 1 1 calc R
C23 C 0.9272(4) 0.0614(3) 0.4503(2) 0.072(2) Uani 1 1 d .
H23A H 0.9244 0.0306 0.4279 0.086 Uiso 1 1 calc R
H23B H 0.9446 0.0410 0.4753 0.086 Uiso 1 1 calc R
C24 C 0.9293(4) 0.1956(4) 0.5172(2) 0.074(2) Uani 1 1 d .
H24A H 0.9253 0.2362 0.5302 0.089 Uiso 1 1 calc R
H24B H 0.9469 0.1675 0.5383 0.089 Uiso 1 1 calc R
C25 C 0.8293(4) 0.1134(4) 0.5055(2) 0.064(2) Uani 1 1 d .
H25 H 0.8469 0.0892 0.5291 0.076 Uiso 1 1 calc R
C26 C 0.7899(5) 0.0619(4) 0.4467(2) 0.067(2) Uani 1 1 d .
C27 C 0.7899(5) 0.2121(5) 0.5092(2) 0.066(2) Uani 1 1 d .
C28 C 0.7423(4) 0.1146(3) 0.5081(2) 0.0574(19) Uani 1 1 d .
H28 H 0.7176 0.0958 0.5353 0.069 Uiso 1 1 calc R
C29 C 0.6454(4) 0.0604(3) 0.4674(2) 0.0592(19) Uani 1 1 d .
H29A H 0.6476 0.0227 0.4505 0.071 Uiso 1 1 calc R
H29B H 0.6177 0.0518 0.4961 0.071 Uiso 1 1 calc R
C30 C 0.6476(4) 0.2027(4) 0.5193(2) 0.070(2) Uani 1 1 d .
H30A H 0.6516 0.2435 0.5315 0.084 Uiso 1 1 calc R
H30B H 0.6207 0.1767 0.5420 0.084 Uiso 1 1 calc R
C31 C 0.5582(4) 0.1538(4) 0.4727(2) 0.063(2) Uani 1 1 d .
H31 H 0.5264 0.1364 0.4984 0.075 Uiso 1 1 calc R
C32 C 0.5867(5) 0.1028(3) 0.4051(3) 0.063(2) Uani 1 1 d .
C33 C 0.5783(5) 0.2577(4) 0.4657(2) 0.061(2) Uani 1 1 d .
C34 C 0.5070(4) 0.1786(3) 0.4385(2) 0.0560(19) Uani 1 1 d .
H34 H 0.4510 0.1712 0.4476 0.067 Uiso 1 1 calc R
C35 C 0.4918(4) 0.1482(4) 0.3630(2) 0.071(2) Uani 1 1 d .
H35A H 0.4362 0.1437 0.3729 0.085 Uiso 1 1 calc R
H35B H 0.5088 0.1124 0.3456 0.085 Uiso 1 1 calc R
C36 C 0.4788(4) 0.2911(3) 0.4212(2) 0.067(2) Uani 1 1 d .
H36A H 0.4237 0.2820 0.4297 0.080 Uiso 1 1 calc R
H36B H 0.4899 0.3303 0.4340 0.080 Uiso 1 1 calc R
C37 C 0.4605(4) 0.2560(3) 0.3470(2) 0.0550(18) Uani 1 1 d .
H37 H 0.4052 0.2472 0.3572 0.066 Uiso 1 1 calc R
C38 C 0.5327(4) 0.2008(4) 0.2927(2) 0.056(2) Uani 1 1 d .
C39 C 0.5127(4) 0.3506(4) 0.3565(2) 0.063(2) Uani 1 1 d .
C40 C 0.4711(4) 0.2907(3) 0.3029(2) 0.060(2) Uani 1 1 d .
H40 H 0.4206 0.2978 0.2922 0.071 Uiso 1 1 calc R
C41 C 0.5282(5) 0.2576(4) 0.2268(2) 0.079(2) Uani 1 1 d .
H41A H 0.5468 0.2187 0.2141 0.095 Uiso 1 1 calc R
H41B H 0.4769 0.2656 0.2181 0.095 Uiso 1 1 calc R
C42 C 0.5047(4) 0.4002(3) 0.2863(2) 0.0586(19) Uani 1 1 d .
H42A H 0.5076 0.4373 0.3034 0.070 Uiso 1 1 calc R
H42B H 0.4551 0.4008 0.2744 0.070 Uiso 1 1 calc R
C43 C 0.5637(4) 0.3668(4) 0.2088(2) 0.060(2) Uani 1 1 d .
H43 H 0.5123 0.3729 0.1990 0.072 Uiso 1 1 calc R
C44 C 0.6492(4) 0.2926(5) 0.1803(2) 0.061(2) Uani 1 1 d .
C45 C 0.6228(5) 0.4425(4) 0.2449(2) 0.0575(19) Uani 1 1 d .
C46 C 0.6273(4) 0.3945(4) 0.1777(2) 0.056(2) Uani 1 1 d .
H46 H 0.6056 0.4149 0.1537 0.068 Uiso 1 1 calc R
C47 C 0.7363(4) 0.3462(3) 0.1264(2) 0.0587(19) Uani 1 1 d .
H47A H 0.7198 0.3702 0.1028 0.070 Uiso 1 1 calc R
H47B H 0.7443 0.3043 0.1162 0.070 Uiso 1 1 calc R
C48 C 0.7167(4) 0.4873(3) 0.1846(2) 0.063(2) Uani 1 1 d .
H48A H 0.7019 0.4992 0.1565 0.076 Uiso 1 1 calc R
H48B H 0.7125 0.5233 0.2033 0.076 Uiso 1 1 calc R
N1 N 0.8102(3) 0.3704(3) 0.13697(17) 0.0583(16) Uani 1 1 d .
N2 N 0.7953(3) 0.4658(3) 0.17899(19) 0.0647(17) Uani 1 1 d .
N3 N 0.9388(3) 0.3744(3) 0.13194(17) 0.0473(14) Uani 1 1 d .
N4 N 0.9237(3) 0.4639(2) 0.18015(18) 0.0571(15) Uani 1 1 d .
N5 N 1.0593(3) 0.3552(3) 0.15884(18) 0.0598(16) Uani 1 1 d .
N6 N 1.0457(3) 0.4428(3) 0.20384(17) 0.0569(15) Uani 1 1 d .
N7 N 1.1295(3) 0.3112(3) 0.20555(18) 0.0551(15) Uani 1 1 d .
N8 N 1.1241(3) 0.4051(3) 0.24828(18) 0.0566(15) Uani 1 1 d .
N9 N 1.1654(3) 0.2539(3) 0.26671(19) 0.0655(17) Uani 1 1 d .
N10 N 1.1564(4) 0.3450(3) 0.30933(18) 0.0649(17) Uani 1 1 d .
N11 N 1.1480(3) 0.1979(3) 0.3256(2) 0.0654(17) Uani 1 1 d .
N12 N 1.1419(3) 0.2918(3) 0.36992(17) 0.0628(16) Uani 1 1 d .
N13 N 1.0822(3) 0.1456(3) 0.38814(19) 0.0630(17) Uani 1 1 d .
N14 N 1.0813(3) 0.2368(3) 0.43232(18) 0.0601(16) Uani 1 1 d .
N15 N 0.9856(3) 0.1071(3) 0.4340(2) 0.0623(16) Uani 1 1 d .
N16 N 0.9859(3) 0.1967(3) 0.4786(2) 0.0656(17) Uani 1 1 d .
N17 N 0.8520(3) 0.0849(3) 0.46268(18) 0.0603(16) Uani 1 1 d .
N18 N 0.8526(3) 0.1764(3) 0.50704(17) 0.0516(15) Uani 1 1 d .
N19 N 0.7253(3) 0.0810(3) 0.47139(17) 0.0553(15) Uani 1 1 d .
N20 N 0.7245(3) 0.1792(3) 0.50691(17) 0.0548(15) Uani 1 1 d .
N21 N 0.6039(3) 0.1066(2) 0.44631(18) 0.0565(15) Uani 1 1 d .
N22 N 0.6003(3) 0.2061(3) 0.48304(17) 0.0543(15) Uani 1 1 d .
N23 N 0.5327(3) 0.1504(3) 0.39937(18) 0.0625(16) Uani 1 1 d .
N24 N 0.5257(3) 0.2439(3) 0.43859(18) 0.0614(16) Uani 1 1 d .
N25 N 0.5038(3) 0.2023(3) 0.33606(19) 0.0631(16) Uani 1 1 d .
N26 N 0.4933(3) 0.2961(3) 0.37471(17) 0.0603(16) Uani 1 1 d .
N27 N 0.5211(3) 0.2533(3) 0.27387(17) 0.0550(15) Uani 1 1 d .
N28 N 0.5064(3) 0.3476(3) 0.31454(18) 0.0550(15) Uani 1 1 d .
N29 N 0.5818(3) 0.3058(3) 0.21046(18) 0.0619(16) Uani 1 1 d .
N30 N 0.5692(3) 0.4004(3) 0.25008(18) 0.0667(17) Uani 1 1 d .
N31 N 0.6746(3) 0.3469(3) 0.16266(17) 0.0566(16) Uani 1 1 d .
N32 N 0.6624(3) 0.4390(3) 0.20432(18) 0.0635(17) Uani 1 1 d .
O1 O 0.8809(3) 0.2822(3) 0.12370(16) 0.0701(15) Uani 1 1 d .
O2 O 1.0664(3) 0.2500(3) 0.16273(17) 0.0839(17) Uani 1 1 d .
O3 O 1.1141(3) 0.1576(3) 0.26240(18) 0.0938(18) Uani 1 1 d .
O4 O 0.9947(3) 0.0787(2) 0.36135(18) 0.0807(16) Uani 1 1 d .
O5 O 0.7917(3) 0.0290(3) 0.41457(17) 0.0817(16) Uani 1 1 d .
O6 O 0.6164(3) 0.0686(2) 0.37828(17) 0.0781(16) Uani 1 1 d .
O7 O 0.5706(3) 0.1560(3) 0.27566(17) 0.0867(16) Uani 1 1 d .
O8 O 0.6732(3) 0.2414(3) 0.17262(16) 0.0774(16) Uani 1 1 d .
O9 O 0.8442(3) 0.5170(2) 0.23447(16) 0.0752(15) Uani 1 1 d .
O10 O 1.0321(3) 0.4766(2) 0.27492(17) 0.0829(16) Uani 1 1 d .
O11 O 1.0953(3) 0.3895(2) 0.37204(16) 0.0753(15) Uani 1 1 d .
O12 O 0.9967(3) 0.3020(3) 0.47486(16) 0.0784(16) Uani 1 1 d .
O13 O 0.7933(3) 0.2696(3) 0.51366(16) 0.0756(15) Uani 1 1 d .
O14 O 0.6019(3) 0.3089(3) 0.47188(15) 0.0756(15) Uani 1 1 d .
O15 O 0.5366(3) 0.3967(2) 0.37490(16) 0.0781(16) Uani 1 1 d .
O16 O 0.6383(3) 0.4806(2) 0.27267(16) 0.0747(15) Uani 1 1 d .

loop_
_atom_site_aniso_label
_atom_site_aniso_U_11
_atom_site_aniso_U_22
_atom_site_aniso_U_33
_atom_site_aniso_U_23
_atom_site_aniso_U_13
_atom_site_aniso_U_12
Cl1 0.0476(9) 0.0256(8) 0.0168(6) -0.0002(6) 0.0120(6) 0.0121(7)
Cl2 0.0592(12) 0.0886(16) 0.0966(15) 0.0332(12) -0.0188(11) -0.0059(11)
Cl3 0.0491(10) 0.0620(11) 0.0267(7) 0.0013(8) 0.0006(7) -0.0101(9)
Cl4 0.0481(10) 0.0637(13) 0.0904(14) 0.0163(11) -0.0092(10) -0.0110(9)
Cl5 0.0954(16) 0.133(2) 0.0491(11) -0.0114(12) -0.0081(11) -0.0399(14)
Cl6 0.0541(12) 0.159(2) 0.0450(10) -0.0057(12) -0.0073(9) 0.0035(13)
Cl7 0.0713(13) 0.0842(15) 0.0527(10) 0.0031(10) -0.0025(10) 0.0233(11)
Cl8 0.0460(10) 0.0849(13) 0.0282(8) 0.0003(8) -0.0047(7) 0.0128(9)
Zn1 0.0587(5) 0.0717(6) 0.0576(5) 0.0057(5) -0.0067(4) -0.0013(5)
Zn2 0.0665(6) 0.1086(8) 0.0471(5) -0.0054(5) -0.0071(4) -0.0021(6)
C1 0.084(7) 0.071(7) 0.039(4) 0.012(4) 0.006(4) 0.018(6)
C2 0.059(5) 0.068(6) 0.046(4) -0.013(4) -0.006(4) 0.013(4)
C3 0.038(4) 0.113(7) 0.033(4) 0.008(4) 0.000(3) -0.018(4)
C4 0.053(5) 0.082(6) 0.060(5) 0.006(5) -0.021(4) -0.021(5)
C5 0.075(5) 0.051(5) 0.046(4) -0.014(4) -0.009(4) 0.010(4)
C6 0.051(4) 0.056(5) 0.073(5) 0.006(4) -0.017(4) 0.005(4)
C7 0.061(5) 0.058(5) 0.047(4) -0.007(4) 0.001(4) -0.005(4)
C8 0.082(6) 0.057(6) 0.062(5) -0.014(5) -0.008(5) 0.007(5)
C9 0.085(6) 0.039(5) 0.047(4) -0.005(4) -0.019(4) -0.007(4)
C10 0.052(4) 0.058(5) 0.048(4) -0.015(4) -0.001(4) 0.010(4)
C11 0.065(5) 0.075(6) 0.046(4) 0.014(4) -0.014(4) 0.017(4)
C12 0.098(6) 0.061(6) 0.052(4) -0.012(4) -0.008(4) -0.008(5)
C13 0.065(5) 0.070(6) 0.053(4) 0.002(4) -0.001(4) -0.006(5)
C14 0.076(6) 0.090(8) 0.063(6) -0.004(6) 0.003(5) -0.016(5)
C15 0.043(4) 0.042(5) 0.064(5) -0.009(4) 0.004(4) 0.000(4)
C16 0.072(5) 0.058(5) 0.066(5) 0.015(4) -0.013(4) -0.005(5)
C17 0.061(5) 0.071(6) 0.064(5) 0.023(4) -0.007(4) -0.006(4)
C18 0.083(6) 0.068(5) 0.054(5) -0.002(4) -0.009(4) -0.007(5)
C19 0.057(5) 0.108(8) 0.049(4) 0.016(5) -0.017(4) -0.011(5)
C20 0.060(6) 0.078(6) 0.063(5) 0.014(5) 0.006(5) 0.027(5)
C21 0.050(5) 0.080(7) 0.072(6) 0.030(5) -0.004(4) -0.001(5)
C22 0.035(4) 0.082(6) 0.058(4) -0.001(4) -0.015(4) -0.011(4)
C23 0.084(6) 0.043(5) 0.076(5) 0.011(4) 0.040(5) 0.011(5)
C24 0.063(5) 0.107(7) 0.048(4) -0.010(4) 0.008(4) -0.030(5)
C25 0.062(5) 0.087(7) 0.039(4) 0.012(4) 0.003(4) 0.007(5)
C26 0.069(6) 0.081(6) 0.052(5) -0.014(4) -0.009(5) 0.005(5)
C27 0.082(7) 0.088(7) 0.027(4) -0.007(4) -0.003(4) -0.008(6)
C28 0.049(5) 0.062(6) 0.063(5) 0.019(4) -0.015(4) -0.002(4)
C29 0.049(4) 0.059(5) 0.074(5) -0.002(4) -0.024(4) 0.002(4)
C30 0.081(6) 0.083(6) 0.050(4) -0.008(4) -0.024(4) 0.025(5)
C31 0.045(4) 0.081(6) 0.059(4) -0.002(4) 0.006(4) 0.013(4)
C32 0.082(6) 0.043(5) 0.068(5) -0.009(4) -0.022(5) 0.003(4)
C33 0.067(5) 0.059(6) 0.058(5) -0.009(5) -0.010(4) 0.012(5)
C34 0.047(4) 0.071(6) 0.049(4) 0.017(4) -0.003(4) 0.006(4)
C35 0.075(5) 0.081(6) 0.058(5) 0.027(4) -0.017(4) -0.029(5)
C36 0.061(5) 0.078(6) 0.062(5) 0.028(4) -0.008(4) 0.004(4)
C37 0.059(5) 0.048(5) 0.059(4) 0.010(4) -0.010(4) -0.005(4)
C38 0.043(4) 0.079(6) 0.045(4) -0.017(5) 0.002(4) -0.001(4)
C39 0.050(5) 0.089(7) 0.049(5) 0.007(5) -0.005(4) 0.010(5)
C40 0.038(4) 0.073(6) 0.066(5) 0.015(4) 0.000(4) -0.003(4)
C41 0.107(7) 0.077(6) 0.054(5) 0.010(4) -0.015(5) -0.016(5)
C42 0.072(5) 0.058(5) 0.042(4) 0.005(4) 0.009(4) 0.012(4)
C43 0.051(5) 0.078(6) 0.052(4) -0.019(4) -0.013(4) 0.013(4)
C44 0.044(5) 0.090(7) 0.052(5) -0.016(5) -0.017(4) -0.003(5)
C45 0.070(5) 0.045(5) 0.057(5) 0.013(4) -0.006(4) 0.002(4)
C46 0.039(4) 0.097(6) 0.034(4) 0.005(4) -0.012(3) -0.007(4)
C47 0.054(4) 0.082(6) 0.041(4) -0.009(4) -0.009(4) -0.019(4)
C48 0.040(4) 0.054(5) 0.088(5) -0.010(4) 0.019(4) -0.009(4)
N1 0.041(4) 0.083(5) 0.051(3) 0.009(3) -0.004(3) 0.001(4)
N2 0.049(4) 0.066(4) 0.072(4) 0.005(3) 0.021(3) 0.002(3)
N3 0.033(3) 0.037(4) 0.070(4) -0.001(3) -0.002(3) 0.005(3)
N4 0.042(4) 0.063(4) 0.065(4) 0.006(3) -0.003(3) 0.005(3)
N5 0.063(4) 0.060(4) 0.054(4) -0.007(3) 0.001(3) 0.027(4)
N6 0.061(4) 0.057(4) 0.053(4) 0.011(3) -0.008(3) 0.001(3)
N7 0.050(3) 0.052(4) 0.063(4) -0.010(3) -0.005(3) 0.005(3)
N8 0.046(3) 0.060(4) 0.066(4) -0.003(3) -0.017(3) 0.015(3)
N9 0.067(4) 0.065(5) 0.065(4) 0.002(4) -0.011(3) -0.012(4)
N10 0.092(5) 0.047(4) 0.053(4) 0.009(3) 0.000(3) 0.014(4)
N11 0.079(4) 0.044(4) 0.075(4) 0.034(4) -0.016(4) -0.004(3)
N12 0.073(4) 0.075(5) 0.038(3) -0.003(3) 0.001(3) 0.012(4)
N13 0.045(4) 0.074(5) 0.066(4) -0.014(4) 0.005(3) -0.007(3)
N14 0.059(4) 0.055(5) 0.062(4) 0.003(3) 0.009(3) -0.017(4)
N15 0.048(4) 0.070(4) 0.069(4) -0.003(4) -0.006(3) 0.004(3)
N16 0.051(4) 0.066(5) 0.080(4) 0.002(4) -0.007(3) 0.003(4)
N17 0.045(4) 0.068(4) 0.071(4) -0.018(3) -0.016(3) 0.000(3)
N18 0.022(3) 0.063(4) 0.070(4) -0.020(3) -0.004(3) 0.000(3)
N19 0.039(3) 0.083(5) 0.047(3) -0.010(3) -0.016(3) -0.009(3)
N20 0.043(4) 0.067(5) 0.054(3) 0.013(3) -0.003(3) -0.001(4)
N21 0.072(4) 0.042(4) 0.059(4) 0.005(3) -0.018(3) 0.003(3)
N22 0.046(3) 0.058(4) 0.064(4) -0.015(3) -0.024(3) 0.003(3)
N23 0.079(4) 0.052(4) 0.063(4) -0.011(3) -0.031(4) 0.027(3)
N24 0.064(4) 0.065(5) 0.055(4) -0.007(3) -0.008(3) -0.004(4)
N25 0.076(4) 0.045(4) 0.071(4) -0.002(4) -0.023(4) 0.004(4)
N26 0.071(4) 0.073(5) 0.037(3) 0.010(3) -0.009(3) -0.001(4)
N27 0.074(4) 0.048(4) 0.043(3) 0.010(3) -0.006(3) 0.004(3)
N28 0.066(4) 0.043(4) 0.053(4) -0.003(3) 0.006(3) -0.006(3)
N29 0.056(4) 0.075(5) 0.057(4) -0.013(4) -0.015(3) 0.001(4)
N30 0.058(4) 0.086(5) 0.052(4) 0.004(4) 0.009(3) -0.013(4)
N31 0.048(4) 0.065(5) 0.051(3) 0.002(3) 0.017(3) -0.003(4)
N32 0.070(4) 0.062(4) 0.052(4) 0.018(3) 0.016(3) 0.001(3)
O1 0.065(3) 0.066(4) 0.079(4) -0.012(3) -0.009(3) 0.012(3)
O2 0.099(4) 0.067(4) 0.094(4) -0.017(3) -0.043(3) 0.008(3)
O3 0.111(5) 0.093(5) 0.082(4) -0.003(3) -0.030(4) -0.023(4)
O4 0.090(4) 0.074(4) 0.077(4) -0.020(3) -0.004(3) 0.005(3)
O5 0.063(3) 0.105(5) 0.077(4) -0.015(3) -0.007(3) 0.004(3)
O6 0.120(5) 0.046(3) 0.071(3) -0.013(3) -0.021(3) 0.023(3)
O7 0.110(5) 0.087(4) 0.065(3) 0.000(3) -0.017(3) -0.001(4)
O8 0.079(4) 0.070(4) 0.079(4) -0.017(3) 0.004(3) 0.012(3)
O9 0.085(4) 0.081(4) 0.056(3) -0.005(3) -0.001(3) 0.011(3)
O10 0.100(4) 0.076(4) 0.069(3) -0.001(3) 0.001(3) 0.006(3)
O11 0.077(4) 0.073(4) 0.074(3) 0.001(3) 0.000(3) 0.002(3)
O12 0.101(4) 0.065(4) 0.069(3) -0.005(3) -0.012(3) 0.014(3)
O13 0.081(4) 0.074(4) 0.071(3) -0.002(3) -0.003(3) -0.006(3)
O14 0.102(4) 0.067(4) 0.059(3) -0.010(3) -0.014(3) -0.001(3)
O15 0.107(4) 0.063(4) 0.068(3) -0.002(3) -0.023(3) -0.021(3)
O16 0.075(4) 0.072(4) 0.074(3) -0.011(3) 0.000(3) -0.005(3)

loop_
_atom_type_symbol
_atom_type_description
_atom_type_scat_dispersion_real
_atom_type_scat_dispersion_imag
_atom_type_scat_source
C C 0.0033 0.0016 'International Tables Vol C Tables 4.2.6.8 and 6.1.1.4'
H H 0.0000 0.0000 'International Tables Vol C Tables 4.2.6.8 and 6.1.1.4'
N N 0.0061 0.0033 'International Tables Vol C Tables 4.2.6.8 and 6.1.1.4'
O O 0.0106 0.0060 'International Tables Vol C Tables 4.2.6.8 and 6.1.1.4'
Cl Cl 0.1484 0.1585 'International Tables Vol C Tables 4.2.6.8 and 6.1.1.4'
Zn Zn 0.2839 1.4301 'International Tables Vol C Tables 4.2.6.8 and 6.1.1.4'

loop_
_geom_angle_atom_site_label_1
_geom_angle_atom_site_label_2
_geom_angle_atom_site_label_3
_geom_angle
Cl3 Zn1 Cl4 114.17(7)
Cl3 Zn1 Cl2 107.71(8)
Cl4 Zn1 Cl2 106.95(7)
Cl3 Zn1 Cl1 109.72(6)
Cl4 Zn1 Cl1 109.38(7)
Cl2 Zn1 Cl1 108.74(7)
Cl5 Zn2 Cl6 110.05(8)
Cl5 Zn2 Cl8 113.00(9)
Cl6 Zn2 Cl8 108.71(7)
Cl5 Zn2 Cl7 106.07(8)
Cl6 Zn2 Cl7 107.73(8)
Cl8 Zn2 Cl7 111.15(7)
O1 C1 N3 126.4(8)
O1 C1 N1 124.9(9)
N3 C1 N1 108.6(7)
N1 C2 N2 112.3(6)
N1 C2 C3 102.7(6)
N2 C2 C3 103.9(5)
N1 C2 H2 112.4
N2 C2 H2 112.4
C3 C2 H2 112.4
N3 C3 N4 115.0(6)
N3 C3 C2 104.2(6)
N4 C3 C2 102.3(5)
N3 C3 H3 111.6
N4 C3 H3 111.6
C2 C3 H3 111.6
O9 C4 N2 123.5(7)
O9 C4 N4 125.2(6)
N2 C4 N4 111.2(7)
N3 C5 N5 115.5(5)
N3 C5 H5A 108.4
N5 C5 H5A 108.4
N3 C5 H5B 108.4
N5 C5 H5B 108.4
H5A C5 H5B 107.5
N4 C6 N6 110.8(5)
N4 C6 H6A 109.5
N6 C6 H6A 109.5
N4 C6 H6B 109.5
N6 C6 H6B 109.5
H6A C6 H6B 108.1
N6 C7 N5 113.6(6)
N6 C7 C10 101.5(5)
N5 C7 C10 103.3(5)
N6 C7 H7 112.5
N5 C7 H7 112.5
C10 C7 H7 112.5
O2 C8 N7 126.5(8)
O2 C8 N5 124.2(8)
N7 C8 N5 109.2(7)
O10 C9 N8 127.5(7)
O10 C9 N6 121.6(7)
N8 C9 N6 110.8(7)
N8 C10 N7 115.5(6)
N8 C10 C7 104.5(5)
N7 C10 C7 102.5(5)
N8 C10 H10 111.3
N7 C10 H10 111.3
C7 C10 H10 111.3
N7 C11 N9 115.0(6)
N7 C11 H11A 108.5
N9 C11 H11A 108.5
N7 C11 H11B 108.5
N9 C11 H11B 108.5
H11A C11 H11B 107.5
N8 C12 N10 115.6(6)
N8 C12 H12A 108.4
N10 C12 H12A 108.4
N8 C12 H12B 108.4
N10 C12 H12B 108.4
H12A C12 H12B 107.4
N10 C13 N9 115.6(6)
N10 C13 C16 104.0(6)
N9 C13 C16 102.0(6)
N10 C13 H13 111.5
N9 C13 H13 111.5
C16 C13 H13 111.5
O3 C14 N9 126.7(8)
O3 C14 N11 124.2(9)
N9 C14 N11 108.7(8)
O11 C15 N12 127.5(7)
O11 C15 N10 123.2(7)
N12 C15 N10 109.2(6)
N12 C16 N11 116.9(6)
N12 C16 C13 100.9(6)
N11 C16 C13 101.9(6)
N12 C16 H16 112.0
N11 C16 H16 112.0
C13 C16 H16 112.0
N11 C17 N13 114.6(6)
N11 C17 H17A 108.6
N13 C17 H17A 108.6
N11 C17 H17B 108.6
N13 C17 H17B 108.6
H17A C17 H17B 107.6
N12 C18 N14 114.4(6)
N12 C18 H18A 108.7
N14 C18 H18A 108.7
N12 C18 H18B 108.7
N14 C18 H18B 108.7
H18A C18 H18B 107.6
N14 C19 N13 114.9(6)
N14 C19 C22 105.8(6)
N13 C19 C22 101.6(6)
N14 C19 H19 111.4
N13 C19 H19 111.4
C22 C19 H19 111.4
O4 C20 N13 127.2(7)
O4 C20 N15 124.5(8)
N13 C20 N15 108.3(8)
O12 C21 N14 129.2(8)
O12 C21 N16 124.3(8)
N14 C21 N16 106.5(8)
N15 C22 N16 114.9(5)
N15 C22 C19 106.3(6)
N16 C22 C19 102.7(6)
N15 C22 H22 110.8
N16 C22 H22 110.8
C19 C22 H22 110.8
N17 C23 N15 114.5(6)
N17 C23 H23A 108.6
N15 C23 H23A 108.6
N17 C23 H23B 108.6
N15 C23 H23B 108.6
H23A C23 H23B 107.6
N16 C24 N18 111.0(5)
N16 C24 H24A 109.4
N18 C24 H24A 109.4
N16 C24 H24B 109.4
N18 C24 H24B 109.4
H24A C24 H24B 108.0
N18 C25 N17 113.1(5)
N18 C25 C28 105.3(6)
N17 C25 C28 101.9(6)
N18 C25 H25 111.9
N17 C25 H25 111.9
C28 C25 H25 111.9
O5 C26 N19 125.7(7)
O5 C26 N17 125.8(8)
N19 C26 N17 108.6(6)
O13 C27 N18 122.7(8)
O13 C27 N20 126.0(8)
N18 C27 N20 111.4(8)
N19 C28 N20 114.7(6)
N19 C28 C25 104.9(6)
N20 C28 C25 103.4(6)
N19 C28 H28 111.1
N20 C28 H28 111.1
C25 C28 H28 111.1
N21 C29 N19 110.4(5)
N21 C29 H29A 109.6
N19 C29 H29A 109.6
N21 C29 H29B 109.6
N19 C29 H29B 109.6
H29A C29 H29B 108.1
N20 C30 N22 113.5(5)
N20 C30 H30A 108.9
N22 C30 H30A 108.9
N20 C30 H30B 108.9
N22 C30 H30B 108.9
H30A C30 H30B 107.7
N22 C31 N21 116.0(6)
N22 C31 C34 103.0(6)
N21 C31 C34 99.9(5)
N22 C31 H31 112.3
N21 C31 H31 112.3
C34 C31 H31 112.3
O6 C32 N21 125.2(7)
O6 C32 N23 127.1(7)
N21 C32 N23 107.5(6)
O14 C33 N22 126.9(8)
O14 C33 N24 124.9(8)
N22 C33 N24 108.3(7)
N23 C34 N24 113.1(6)
N23 C34 C31 107.2(5)
N24 C34 C31 101.1(6)
N23 C34 H34 111.6
N24 C34 H34 111.6
C31 C34 H34 111.6
N23 C35 N25 112.8(6)
N23 C35 H35A 109.0
N25 C35 H35A 109.0
N23 C35 H35B 109.0
N25 C35 H35B 109.0
H35A C35 H35B 107.8
N26 C36 N24 113.2(6)
N26 C36 H36A 108.9
N24 C36 H36A 108.9
N26 C36 H36B 108.9
N24 C36 H36B 108.9
H36A C36 H36B 107.7
N26 C37 N25 115.2(6)
N26 C37 C40 102.9(5)
N25 C37 C40 101.4(6)
N26 C37 H37 112.1
N25 C37 H37 112.1
C40 C37 H37 112.1
O7 C38 N27 126.6(7)
O7 C38 N25 122.3(8)
N27 C38 N25 110.9(7)
O15 C39 N28 124.2(8)
O15 C39 N26 126.8(7)
N28 C39 N26 108.9(7)
N27 C40 N28 114.3(5)
N27 C40 C37 105.6(6)
N28 C40 C37 101.9(6)
N27 C40 H40 111.5
N28 C40 H40 111.5
C37 C40 H40 111.5
N29 C41 N27 111.4(6)
N29 C41 H41A 109.3
N27 C41 H41A 109.3
N29 C41 H41B 109.3
N27 C41 H41B 109.3
H41A C41 H41B 108.0
N28 C42 N30 112.9(5)
N28 C42 H42A 109.0
N30 C42 H42A 109.0
N28 C42 H42B 109.0
N30 C42 H42B 109.0
H42A C42 H42B 107.8
N29 C43 N30 114.0(6)
N29 C43 C46 105.5(6)
N30 C43 C46 103.5(6)
N29 C43 H43 111.2
N30 C43 H43 111.2
C46 C43 H43 111.2
O8 C44 N31 130.3(7)
O8 C44 N29 123.3(8)
N31 C44 N29 106.3(7)
O16 C45 N30 126.7(7)
O16 C45 N32 123.3(7)
N30 C45 N32 110.0(7)
N31 C46 N32 115.4(6)
N31 C46 C43 105.5(6)
N32 C46 C43 103.2(5)
N31 C46 H46 110.7
N32 C46 H46 110.7
C43 C46 H46 110.7
N31 C47 N1 113.6(5)
N31 C47 H47A 108.9
N1 C47 H47A 108.9
N31 C47 H47B 108.9
N1 C47 H47B 108.9
H47A C47 H47B 107.7
N2 C48 N32 110.7(6)
N2 C48 H48A 109.5
N32 C48 H48A 109.5
N2 C48 H48B 109.5
N32 C48 H48B 109.5
H48A C48 H48B 108.1
C1 N1 C2 111.0(6)
C1 N1 C47 121.6(7)
C2 N1 C47 122.4(6)
C4 N2 C48 127.5(7)
C4 N2 C2 110.3(6)
C48 N2 C2 118.9(6)
C1 N3 C5 125.3(6)
C1 N3 C3 112.6(6)
C5 N3 C3 121.3(6)
C4 N4 C6 122.6(6)
C4 N4 C3 111.3(5)
C6 N4 C3 120.1(5)
C8 N5 C5 122.2(6)
C8 N5 C7 112.0(6)
C5 N5 C7 124.1(6)
C9 N6 C7 111.4(6)
C9 N6 C6 122.5(6)
C7 N6 C6 122.6(6)
C8 N7 C11 123.2(6)
C8 N7 C10 112.2(6)
C11 N7 C10 119.4(6)
C9 N8 C12 124.1(6)
C9 N8 C10 111.3(6)
C12 N8 C10 123.3(6)
C14 N9 C13 114.2(7)
C14 N9 C11 122.6(7)
C13 N9 C11 120.2(6)
C13 N10 C15 111.9(6)
C13 N10 C12 122.7(6)
C15 N10 C12 122.0(6)
C14 N11 C17 124.0(7)
C14 N11 C16 112.4(6)
C17 N11 C16 120.1(6)
C15 N12 C18 124.2(6)
C15 N12 C16 113.7(6)
C18 N12 C16 118.8(6)
C20 N13 C17 121.9(6)
C20 N13 C19 112.8(6)
C17 N13 C19 123.1(6)
C21 N14 C19 112.3(6)
C21 N14 C18 122.0(7)
C19 N14 C18 123.0(6)
C20 N15 C22 111.0(6)
C20 N15 C23 122.2(7)
C22 N15 C23 125.2(6)
C21 N16 C22 112.4(6)
C21 N16 C24 120.7(7)
C22 N16 C24 124.7(6)
C26 N17 C23 121.2(6)
C26 N17 C25 111.1(6)
C23 N17 C25 122.1(6)
C27 N18 C25 109.6(6)
C27 N18 C24 125.1(7)
C25 N18 C24 123.2(6)
C26 N19 C28 112.3(6)
C26 N19 C29 125.1(6)
C28 N19 C29 121.4(6)
C27 N20 C30 123.2(7)
C27 N20 C28 109.8(6)
C30 N20 C28 122.5(6)
C32 N21 C29 124.6(6)
C32 N21 C31 113.6(6)
C29 N21 C31 119.8(5)
C33 N22 C31 114.5(6)
C33 N22 C30 124.6(6)
C31 N22 C30 118.9(6)
C34 N23 C35 125.6(6)
C34 N23 C32 110.9(6)
C35 N23 C32 118.7(6)
C33 N24 C36 121.6(7)
C33 N24 C34 112.7(6)
C36 N24 C34 123.8(6)
C38 N25 C37 111.7(6)
C38 N25 C35 123.6(7)
C37 N25 C35 120.7(6)
C39 N26 C37 113.3(6)
C39 N26 C36 119.5(6)
C37 N26 C36 122.6(6)
C38 N27 C40 109.6(6)
C38 N27 C41 120.3(6)
C40 N27 C41 124.4(6)
C39 N28 C42 124.6(6)
C39 N28 C40 112.2(6)
C42 N28 C40 119.2(6)
C43 N29 C44 110.1(7)
C43 N29 C41 125.6(6)
C44 N29 C41 120.7(7)
C45 N30 C42 123.4(6)
C45 N30 C43 111.4(6)
C42 N30 C43 121.8(6)
C44 N31 C46 112.4(6)
C44 N31 C47 118.2(6)
C46 N31 C47 128.3(6)
C45 N32 C46 111.5(6)
C45 N32 C48 123.9(6)
C46 N32 C48 121.7(5)

loop_
_geom_bond_atom_site_label_1
_geom_bond_atom_site_label_2
_geom_bond_distance
Cl1 Zn1 2.3520(15)
Cl2 Zn1 2.311(2)
Cl3 Zn1 2.2976(16)
Cl4 Zn1 2.3044(19)
Cl5 Zn2 2.279(2)
Cl6 Zn2 2.303(2)
Cl7 Zn2 2.329(2)
Cl8 Zn2 2.3061(18)
C1 O1 1.217(8)
C1 N3 1.352(9)
C1 N1 1.382(9)
C2 N1 1.455(8)
C2 N2 1.521(8)
C2 C3 1.545(9)
C2 H2 0.9900
C3 N3 1.425(9)
C3 N4 1.506(8)
C3 H3 0.9900
C4 O9 1.287(8)
C4 N2 1.343(8)
C4 N4 1.363(9)
C5 N3 1.402(8)
C5 N5 1.424(8)
C5 H5A 0.9800
C5 H5B 0.9800
C6 N4 1.435(8)
C6 N6 1.453(8)
C6 H6A 0.9800
C6 H6B 0.9800
C7 N6 1.411(8)
C7 N5 1.432(8)
C7 C10 1.587(9)
C7 H7 0.9900
C8 O2 1.214(8)
C8 N7 1.333(9)
C8 N5 1.411(9)
C9 O10 1.272(8)
C9 N8 1.312(8)
C9 N6 1.390(8)
C10 N8 1.420(8)
C10 N7 1.482(8)
C10 H10 0.9900
C11 N7 1.436(8)
C11 N9 1.455(8)
C11 H11A 0.9800
C11 H11B 0.9800
C12 N8 1.408(8)
C12 N10 1.481(8)
C12 H12A 0.9800
C12 H12B 0.9800
C13 N10 1.394(8)
C13 N9 1.443(8)
C13 C16 1.598(9)
C13 H13 0.9900
C14 O3 1.242(9)
C14 N9 1.340(10)
C14 N11 1.368(9)
C15 O11 1.240(7)
C15 N12 1.317(8)
C15 N10 1.395(8)
C16 N12 1.450(8)
C16 N11 1.462(9)
C16 H16 0.9900
C17 N11 1.430(8)
C17 N13 1.447(8)
C17 H17A 0.9800
C17 H17B 0.9800
C18 N12 1.432(8)
C18 N14 1.441(8)
C18 H18A 0.9800
C18 H18B 0.9800
C19 N14 1.418(9)
C19 N13 1.471(9)
C19 C22 1.530(9)
C19 H19 0.9900
C20 O4 1.256(9)
C20 N13 1.363(9)
C20 N15 1.384(9)
C21 O12 1.215(9)
C21 N14 1.373(9)
C21 N16 1.412(9)
C22 N15 1.430(8)
C22 N16 1.436(8)
C22 H22 0.9900
C23 N17 1.411(8)
C23 N15 1.471(8)
C23 H23A 0.9800
C23 H23B 0.9800
C24 N16 1.455(8)
C24 N18 1.470(8)
C24 H24A 0.9800
C24 H24B 0.9800
C25 N18 1.448(9)
C25 N17 1.482(8)
C25 C28 1.501(9)
C25 H25 0.9900
C26 O5 1.234(8)
C26 N19 1.343(8)
C26 N17 1.345(9)
C27 O13 1.274(9)
C27 N18 1.338(9)
C27 N20 1.356(9)
C28 N19 1.427(8)
C28 N20 1.456(8)
C28 H28 0.9900
C29 N21 1.452(8)
C29 N19 1.480(7)
C29 H29A 0.9800
C29 H29B 0.9800
C30 N20 1.437(8)
C30 N22 1.485(8)
C30 H30A 0.9800
C30 H30B 0.9800
C31 N22 1.422(8)
C31 N21 1.490(8)
C31 C34 1.575(9)
C31 H31 0.9900
C32 O6 1.193(8)
C32 N21 1.360(8)
C32 N23 1.433(9)
C33 O14 1.222(8)
C33 N22 1.336(9)
C33 N24 1.357(9)
C34 N23 1.392(8)
C34 N24 1.473(8)
C34 H34 0.9900
C35 N23 1.416(8)
C35 N25 1.457(8)
C35 H35A 0.9800
C35 H35B 0.9800
C36 N26 1.444(8)
C36 N24 1.466(8)
C36 H36A 0.9800
C36 H36B 0.9800
C37 N26 1.407(8)
C37 N25 1.418(8)
C37 C40 1.564(9)
C37 H37 0.9900
C38 O7 1.264(8)
C38 N27 1.322(9)
C38 N25 1.383(8)
C39 O15 1.262(9)
C39 N28 1.330(8)
C39 N26 1.351(9)
C40 N27 1.433(8)
C40 N28 1.460(8)
C40 H40 0.9900
C41 N29 1.460(9)
C41 N27 1.462(8)
C41 H41A 0.9800
C41 H41B 0.9800
C42 N28 1.459(8)
C42 N30 1.485(7)
C42 H42A 0.9800
C42 H42B 0.9800
C43 N29 1.381(8)
C43 N30 1.499(8)
C43 C46 1.502(9)
C43 H43 0.9900
C44 O8 1.214(9)
C44 N31 1.366(9)
C44 N29 1.432(9)
C45 O16 1.262(8)
C45 N30 1.308(8)
C45 N32 1.362(8)
C46 N31 1.376(8)
C46 N32 1.467(8)
C46 H46 0.9900
C47 N31 1.453(8)
C47 N1 1.464(8)
C47 H47A 0.9800
C47 H47B 0.9800
C48 N2 1.434(8)
C48 N32 1.498(8)
C48 H48A 0.9800
C48 H48B 0.9800

loop_
_platon_squeeze_void_nr
_platon_squeeze_void_average_x
_platon_squeeze_void_average_y
_platon_squeeze_void_average_z
_platon_squeeze_void_volume
_platon_squeeze_void_count_electrons
_platon_squeeze_void_content
1 -0.008 -0.008 0.003 6031 2204 ' '
